data_2217160
loop_
_publ_author_name
'Machado, Pablo'
'A. Rosa, Fernanda'
'M. S. da Silva, Rubia'
'A. Burrow, Robert'
'A. P. Martins, Marcos'

_publ_contact_author_address
;
Laborat\'orio de Materiais Inorg\^anicos &
N\'ucleo de Qu\'imica de Heterociclos (NUQUIMHE),
Departamento de Qu\'imica,
Universidade Federal de Santa Maria,
97105-900, Santa Maria, RS, Brazil.
;
_publ_contact_author_email 'rburrow@ewald.base.ufsm.br, mmartins@base.ufsm.br'
_publ_contact_author_fax '+55 55 3220-8031'
_publ_contact_author_name 'Robert A. Burrow & Marcos A. P. Martins'
_publ_contact_author_phone '+55 55 3220-8756'
_publ_section_title
;
 2-(4,5-Dihydro-1,3-oxazol-2-yl)quinoline
;
_journal_coeditor_code LH2491
_journal_date_accepted 2007-09-13
_journal_date_recd_electronic 2007-08-27
_journal_issue 1
_journal_name_full 'Acta Crystallographica Section E'
_journal_page_first o154
_journal_page_last o154
_journal_paper_category QO
_journal_paper_doi 10.1107/S1600536807045023
_journal_volume 64
_journal_year 2008
_chemical_formula_iupac 'C12 H10 N2 O'
_chemical_formula_moiety 'C12 H10 N2 O'
_chemical_formula_sum 'C12 H10 N2 O'
_chemical_formula_weight 198.22
_chemical_name_systematic
;
2-(4,5-Dihydro-1,3-oxazol-2-yl)quinoline
;
_space_group_IT_number 14
_symmetry_cell_setting monoclinic
_symmetry_space_group_name_Hall '-P 2ybc'
_symmetry_space_group_name_H-M 'P 1 21/c 1'
_atom_sites_solution_hydrogens geom
_atom_sites_solution_primary direct
_atom_sites_solution_secondary difmap
_audit_conform_dict_name cif_core.dic
_audit_conform_dict_version 2.3
_audit_creation_method 'WinGX routine CIF_UPDATE'
_cell_angle_alpha 90
_cell_angle_beta 102.097(3)
_cell_angle_gamma 90
_cell_formula_units_Z 4
_cell_length_a 6.2240(3)
_cell_length_b 13.6649(6)
_cell_length_c 11.8186(6)
_cell_measurement_reflns_used 1185
_cell_measurement_temperature 273(2)
_cell_measurement_theta_max 40.362
_cell_measurement_theta_min 6.928
_cell_volume 982.86(8)
_computing_cell_refinement 'SAINT (Bruker, 2006)'
_computing_data_collection 'APEX2/COSMO/BIS (Bruker, 2006)'
_computing_data_reduction 'SAINT and SADABS (Bruker, 2006)'
_computing_molecular_graphics 'DIAMOND (Brandenburg, 2007)'
_computing_publication_material 'WinGX (Farrugia, 1999)'
_computing_structure_refinement 'SHELXTL (Bruker, 2001)'
_computing_structure_solution 'SHELXTL (Bruker, 2001)'
_diffrn_ambient_temperature 296(2)
_diffrn_measured_fraction_theta_full 0.97
_diffrn_measured_fraction_theta_max 0.97
_diffrn_measurement_device_type 'Bruker APEXII CCD area-detector'
_diffrn_measurement_method 'phi and omega scans'
_diffrn_radiation_monochromator graphite
_diffrn_radiation_type MoK\a
_diffrn_radiation_wavelength 0.71073
_diffrn_reflns_av_R_equivalents 0.0385
_diffrn_reflns_limit_h_max 8
_diffrn_reflns_limit_h_min -7
_diffrn_reflns_limit_k_max 16
_diffrn_reflns_limit_k_min -16
_diffrn_reflns_limit_l_max 15
_diffrn_reflns_limit_l_min -15
_diffrn_reflns_number 9874
_diffrn_reflns_theta_full 27.47
_diffrn_reflns_theta_max 27.47
_diffrn_reflns_theta_min 3.35
_exptl_absorpt_coefficient_mu 0.088
_exptl_absorpt_correction_T_max 1
_exptl_absorpt_correction_T_min 0.704857
_exptl_absorpt_correction_type multi-scan
_exptl_absorpt_process_details
;
(SADABS; Bruker, 2006) was used to perform the multi-scan semi-empirical
absorption correction and to scale the data.
;
_exptl_crystal_colour colourless
_exptl_crystal_density_diffrn 1.34
_exptl_crystal_density_method 'not measured'
_exptl_crystal_description block
_exptl_crystal_F_000 416
_exptl_crystal_size_max 0.24
_exptl_crystal_size_mid 0.21
_exptl_crystal_size_min 0.13
_refine_diff_density_max 0.138
_refine_diff_density_min -0.149
_refine_ls_extinction_method none
_refine_ls_goodness_of_fit_ref 0.998
_refine_ls_hydrogen_treatment constr
_refine_ls_matrix_type full
_refine_ls_number_parameters 137
_refine_ls_number_reflns 2183
_refine_ls_number_restraints 0
_refine_ls_restrained_S_all 0.998
_refine_ls_R_factor_all 0.1029
_refine_ls_R_factor_gt 0.0480
_refine_ls_shift/su_max 0.000
_refine_ls_shift/su_mean 0.000
_refine_ls_structure_factor_coef Fsqd
_refine_ls_weighting_details 'calc w=1/[\s^2^(Fo^2^)+(0.0690P)^2^] where P=(Fo^2^+2Fc^2^)/3'
_refine_ls_weighting_scheme calc
_refine_ls_wR_factor_gt 0.1178
_refine_ls_wR_factor_ref 0.1425
_reflns_number_gt 1128
_reflns_number_total 2183
_reflns_threshold_expression I>2\s(I)
_cod_data_source_file lh2491.cif
_cod_data_source_block I
_cod_depositor_comments
;
The following automatic conversions were performed:
'_symmetry_cell_setting' value 'Monoclinic' changed to 'monoclinic'
according to '/home/saulius/struct/CIF-dictionaries/cif_core.dic'
dictionary named 'cif_core.dic' version 2.4.1 from 2010-06-29.

Automatic conversion script
Id: cif_fix_enum 1527 2010-12-29 10:47:43Z saulius 

The following automatic conversions were performed:

'_symmetry_cell_setting' value 'Monoclinic' changed to 'monoclinic'
according to /home/saulius/struct/CIF-dictionaries/cif_core.dic
dictionary named 'cif_core.dic' version 2.4.1 from 2010-06-29.

Automatic conversion script
Id: cif_fix_values 1715 2011-07-08 13:25:40Z adriana 
;
_cod_original_sg_symbol_H-M P2(1)/c
_cod_database_code 2217160
_cod_database_fobs_code 2217160

loop_
_symmetry_equiv_pos_as_xyz
'x, y, z'
'-x, y+1/2, -z+1/2'
'-x, -y, -z'
'x, -y-1/2, z-1/2'

loop_
_atom_site_type_symbol
_atom_site_label
_atom_site_fract_x
_atom_site_fract_y
_atom_site_fract_z
_atom_site_U_iso_or_equiv
_atom_site_adp_type
_atom_site_calc_flag
_atom_site_refinement_flags
_atom_site_occupancy
_atom_site_disorder_assembly
_atom_site_disorder_group
C C1 0.0592(3) 0.64386(12) 0.61057(14) 0.0526(5) Uani d . 1 C .
C C2 -0.0108(3) 0.68102(15) 0.49740(15) 0.0664(5) Uani d . 1 . .
H H2 -0.1414 0.6592 0.4508 0.080 Uiso calc R 1 . .
C C3 0.1126(3) 0.74813(14) 0.45761(15) 0.0671(6) Uani d . 1 . .
H H3 0.0666 0.7738 0.3836 0.080 Uiso calc R 1 . .
C C4 0.3119(3) 0.77950(12) 0.52818(13) 0.0531(5) Uani d . 1 . .
C C5 0.4498(3) 0.85086(13) 0.49471(15) 0.0644(5) Uani d . 1 . .
H H5 0.4114 0.8792 0.4217 0.077 Uiso calc R 1 . .
C C6 0.6375(4) 0.87843(14) 0.56788(18) 0.0701(6) Uani d . 1 . .
H H6 0.7272 0.9256 0.5448 0.084 Uiso calc R 1 . .
C C7 0.6978(3) 0.83631(15) 0.67849(17) 0.0729(6) Uani d . 1 . .
H H7 0.8267 0.8561 0.7283 0.087 Uiso calc R 1 . .
C C8 0.5700(3) 0.76724(14) 0.71306(15) 0.0644(5) Uani d . 1 . .
H H8 0.6128 0.7392 0.7860 0.077 Uiso calc R 1 . .
C C9 0.3723(3) 0.73727(12) 0.63946(13) 0.0514(5) Uani d . 1 C .
C C11 -0.0822(3) 0.57463(13) 0.65666(15) 0.0591(5) Uani d . 1 . .
C C12 -0.2299(4) 0.48788(16) 0.77775(19) 0.0812(7) Uani d . 1 . .
H H12A -0.3146 0.5189 0.8280 0.097 Uiso calc R 1 A 1
H H12B -0.1788 0.4247 0.8099 0.097 Uiso calc R 1 A 1
C C13 -0.3652(4) 0.47695(17) 0.65699(18) 0.0815(7) Uani d . 1 C .
H H13A -0.3657 0.4096 0.6312 0.098 Uiso calc R 1 B 1
H H13B -0.5156 0.4977 0.6533 0.098 Uiso calc R 1 B 1
N N1 0.2441(2) 0.67018(10) 0.67998(11) 0.0538(4) Uani d . 1 . .
N N2 -0.2574(3) 0.54003(12) 0.58733(13) 0.0854(7) Uani d P 0.473(17) C 1
O O1 -0.0448(2) 0.54973(11) 0.76424(12) 0.0751(7) Uani d P 0.473(17) C 1
O O1A -0.2574(3) 0.54003(12) 0.58733(13) 0.0854(7) Uani d P 0.527(17) C 2
N N2A -0.0448(2) 0.54973(11) 0.76424(12) 0.0751(7) Uani d P 0.527(17) C 2

loop_
_atom_site_aniso_label
_atom_site_aniso_U_11
_atom_site_aniso_U_22
_atom_site_aniso_U_33
_atom_site_aniso_U_12
_atom_site_aniso_U_13
_atom_site_aniso_U_23
C1 0.0561(11) 0.0528(10) 0.0477(10) 0.0063(9) 0.0085(9) -0.0031(8)
C2 0.0650(13) 0.0777(13) 0.0509(11) -0.0018(11) -0.0007(9) 0.0018(9)
C3 0.0771(14) 0.0744(14) 0.0450(10) 0.0102(11) 0.0019(10) 0.0063(8)
C4 0.0640(12) 0.0516(10) 0.0448(9) 0.0099(9) 0.0141(9) 0.0004(7)
C5 0.0796(14) 0.0627(12) 0.0534(11) 0.0080(11) 0.0194(11) 0.0074(9)
C6 0.0747(14) 0.0647(13) 0.0751(13) -0.0037(11) 0.0253(11) 0.0090(10)
C7 0.0706(14) 0.0771(14) 0.0676(13) -0.0116(11) 0.0071(11) 0.0052(10)
C8 0.0699(14) 0.0682(13) 0.0515(10) -0.0032(10) 0.0047(10) 0.0087(8)
C9 0.0583(11) 0.0506(10) 0.0439(9) 0.0083(9) 0.0075(8) -0.0007(7)
C11 0.0600(12) 0.0562(11) 0.0604(12) 0.0043(9) 0.0112(10) -0.0050(9)
C12 0.0734(15) 0.0889(15) 0.0850(15) -0.0119(12) 0.0249(12) 0.0050(11)
C13 0.0698(14) 0.0826(15) 0.0923(16) -0.0137(11) 0.0178(13) 0.0012(11)
N1 0.0580(9) 0.0536(9) 0.0481(8) 0.0009(7) 0.0075(7) 0.0019(6)
N2 0.0765(12) 0.1034(13) 0.0690(11) -0.0272(9) -0.0013(9) 0.0046(8)
O1 0.0772(12) 0.0848(12) 0.0607(10) -0.0168(8) 0.0083(8) 0.0091(7)
O1A 0.0765(12) 0.1034(13) 0.0690(11) -0.0272(9) -0.0013(9) 0.0046(8)
N2A 0.0772(12) 0.0848(12) 0.0607(10) -0.0168(8) 0.0083(8) 0.0091(7)

loop_
_atom_type_symbol
_atom_type_description
_atom_type_scat_dispersion_real
_atom_type_scat_dispersion_imag
_atom_type_scat_source
C C 0.0033 0.0016 'International Tables Vol C Tables 4.2.6.8 and 6.1.1.4'
H H 0 0 'International Tables Vol C Tables 4.2.6.8 and 6.1.1.4'
N N 0.0061 0.0033 'International Tables Vol C Tables 4.2.6.8 and 6.1.1.4'
O O 0.0106 0.006 'International Tables Vol C Tables 4.2.6.8 and 6.1.1.4'

loop_
_exptl_crystal_face_index_h
_exptl_crystal_face_index_k
_exptl_crystal_face_index_l
_exptl_crystal_face_perp_dist
0 1 0 0.107
0 -1 0 0.121
-1 0 -1 0.075
0 0 1 0.054
0 0 -1 0.063
-1 0 1 0.094
1 0 0 0.091

loop_
_geom_angle_atom_site_label_1
_geom_angle_atom_site_label_2
_geom_angle_atom_site_label_3
_geom_angle
_geom_angle_publ_flag
N1 C1 C2 123.27(18) n
N1 C1 C11 117.23(15) n
C2 C1 C11 119.46(16) n
C3 C2 C1 119.45(17) n
C3 C2 H2 120.3 ?
C1 C2 H2 120.3 ?
C2 C3 C4 119.85(16) n
C2 C3 H3 120.1 ?
C4 C3 H3 120.1 ?
C3 C4 C5 123.84(16) n
C3 C4 C9 117.14(18) n
C5 C4 C9 119.01(17) n
C6 C5 C4 120.54(17) n
C6 C5 H5 119.7 ?
C4 C5 H5 119.7 ?
C5 C6 C7 120.47(19) n
C5 C6 H6 119.8 ?
C7 C6 H6 119.8 ?
C8 C7 C6 120.50(18) n
C8 C7 H7 119.7 ?
C6 C7 H7 119.7 ?
C7 C8 C9 120.60(17) n
C7 C8 H8 119.7 ?
C9 C8 H8 119.7 ?
N1 C9 C8 118.48(15) n
N1 C9 C4 122.63(16) n
C8 C9 C4 118.87(18) n
O1 C11 N2 118.51(18) n
O1 C11 C1 122.40(16) n
N2 C11 C1 119.03(16) n
O1 C12 C13 104.53(16) n
O1 C12 H12A 110.8 n
C13 C12 H12A 110.8 ?
O1 C12 H12B 110.8 ?
C13 C12 H12B 110.8 ?
H12A C12 H12B 108.9 ?
N2 C13 C12 104.22(15) n
N2 C13 H13A 110.9 ?
C12 C13 H13A 110.9 ?
N2 C13 H13B 110.9 ?
C12 C13 H13B 110.9 ?
H13A C13 H13B 108.9 ?
C1 N1 C9 117.63(14) n
C11 N2 C13 106.47(15) n
C11 O1 C12 106.02(16) n

loop_
_geom_bond_atom_site_label_1
_geom_bond_atom_site_label_2
_geom_bond_distance
_geom_bond_publ_flag
C1 N1 1.315(2) n
C1 C2 1.412(2) n
C1 C11 1.472(3) n
C2 C3 1.343(3) n
C2 H2 0.9300 n
C3 C4 1.409(2) n
C3 H3 0.9300 n
C4 C5 1.409(2) n
C4 C9 1.413(2) n
C5 C6 1.353(2) n
C5 H5 0.9300 n
C6 C7 1.405(2) n
C6 H6 0.9300 n
C7 C8 1.352(3) n
C7 H7 0.9300 n
C8 C9 1.411(2) n
C8 H8 0.9300 n
C9 N1 1.366(2) n
C11 O1 1.289(2) n
C11 N2 1.307(2) n
C12 O1 1.464(2) n
C12 C13 1.505(3) n
C12 H12A 0.9700 n
C12 H12B 0.9700 n
C13 N2 1.450(2) n
C13 H13A 0.9700 n
C13 H13B 0.9700 n

loop_
_geom_torsion_atom_site_label_1
_geom_torsion_atom_site_label_2
_geom_torsion_atom_site_label_3
_geom_torsion_atom_site_label_4
_geom_torsion
N1 C1 C2 C3 -1.4(3)
C11 C1 C2 C3 176.45(16)
C1 C2 C3 C4 1.1(3)
C2 C3 C4 C5 -178.70(17)
C2 C3 C4 C9 0.2(3)
C3 C4 C5 C6 179.00(17)
C9 C4 C5 C6 0.2(3)
C4 C5 C6 C7 0.0(3)
C5 C6 C7 C8 0.4(3)
C6 C7 C8 C9 -0.9(3)
C7 C8 C9 N1 -177.34(17)
C7 C8 C9 C4 1.1(3)
C3 C4 C9 N1 -1.3(2)
C5 C4 C9 N1 177.67(14)
C3 C4 C9 C8 -179.57(15)
C5 C4 C9 C8 -0.6(2)
N1 C1 C11 O1 8.9(3)
C2 C1 C11 O1 -169.11(17)
N1 C1 C11 N2 -173.99(16)
C2 C1 C11 N2 8.0(3)
O1 C12 C13 N2 -4.9(2)
C2 C1 N1 C9 0.3(2)
C11 C1 N1 C9 -177.55(14)
C8 C9 N1 C1 179.31(15)
C4 C9 N1 C1 1.0(2)
O1 C11 N2 C13 -1.2(2)
C1 C11 N2 C13 -178.42(15)
C12 C13 N2 C11 3.8(2)
N2 C11 O1 C12 -2.2(2)
C1 C11 O1 C12 174.98(16)
C13 C12 O1 C11 4.4(2)
